data_7019278
loop_
_publ_author_name
'Osten, Kimberly M.'
'Yu, Insun'
'Duffy, Ian R.'
'Lagaditis, Paraskevi O.'
'Yu, Joey C.-C.'
'Wallis, Christopher J.'
'Mehrkhodavandi, Parisa'

_publ_section_title
;
 Effects of ligand tuning on dinuclear indium catalysts for lactide
 polymerization.
;
_journal_issue 26
_journal_name_full 'Dalton transactions (Cambridge, England : 2003)'
_journal_page_first 8123
_journal_page_last 8134
_journal_paper_doi 10.1039/c2dt30148b
_journal_volume 41
_journal_year 2012
_chemical_formula_moiety 'C20 H35 Cl2 In N2 O'
_chemical_formula_sum 'C20 H35 Cl2 In N2 O'
_chemical_formula_weight 505.22
_chemical_name_systematic
;
?
;
_space_group_IT_number 14
_symmetry_cell_setting monoclinic
_symmetry_space_group_name_Hall '-P 2yn'
_symmetry_space_group_name_H-M 'P 1 21/n 1'
_atom_sites_solution_hydrogens geom
_atom_sites_solution_primary direct
_atom_sites_solution_secondary difmap
_audit_creation_method SHELXL-97
_cell_angle_alpha 90.00
_cell_angle_beta 98.964(5)
_cell_angle_gamma 90.00
_cell_formula_units_Z 4
_cell_length_a 8.5289(15)
_cell_length_b 15.574(3)
_cell_length_c 17.297(3)
_cell_measurement_reflns_used 9935
_cell_measurement_temperature 173(2)
_cell_measurement_theta_max 25.36
_cell_measurement_theta_min 2.52
_cell_volume 2269.5(7)
_computing_structure_refinement 'SHELXL-97 (Sheldrick, 1997)'
_diffrn_ambient_temperature 173(2)
_diffrn_measured_fraction_theta_full 0.997
_diffrn_measured_fraction_theta_max 0.997
_diffrn_measurement_device_type 'Bruker X8 APEX II'
_diffrn_measurement_method 'area detector'
_diffrn_radiation_monochromator graphite
_diffrn_radiation_source 'fine-focus sealed tube'
_diffrn_radiation_type MoK\a
_diffrn_radiation_wavelength 0.71073
_diffrn_reflns_av_R_equivalents 0.0000
_diffrn_reflns_av_sigmaI/netI 0.0465
_diffrn_reflns_limit_h_max 10
_diffrn_reflns_limit_h_min -10
_diffrn_reflns_limit_k_max 18
_diffrn_reflns_limit_k_min 0
_diffrn_reflns_limit_l_max 20
_diffrn_reflns_limit_l_min 0
_diffrn_reflns_number 4168
_diffrn_reflns_theta_full 25.42
_diffrn_reflns_theta_max 25.42
_diffrn_reflns_theta_min 1.77
_exptl_absorpt_coefficient_mu 1.288
_exptl_absorpt_correction_T_max 0.938
_exptl_absorpt_correction_T_min 0.696
_exptl_absorpt_correction_type multi-scan
_exptl_crystal_colour colorless
_exptl_crystal_density_diffrn 1.479
_exptl_crystal_density_method 'not measured'
_exptl_crystal_description irregular
_exptl_crystal_F_000 1040
_exptl_crystal_size_max 0.25
_exptl_crystal_size_mid 0.20
_exptl_crystal_size_min 0.05
_refine_diff_density_max 1.063
_refine_diff_density_min -1.043
_refine_diff_density_rms 0.149
_refine_ls_extinction_method none
_refine_ls_goodness_of_fit_ref 0.967
_refine_ls_hydrogen_treatment constr
_refine_ls_matrix_type full
_refine_ls_number_parameters 235
_refine_ls_number_reflns 4168
_refine_ls_number_restraints 0
_refine_ls_restrained_S_all 0.967
_refine_ls_R_factor_all 0.0556
_refine_ls_R_factor_gt 0.0343
_refine_ls_shift/su_max 0.013
_refine_ls_shift/su_mean 0.001
_refine_ls_structure_factor_coef Fsqd
_refine_ls_weighting_details 'calc w=1/[\s^2^(Fo^2^)+(0.0690P)^2^+0.1391P] where P=(Fo^2^+2Fc^2^)/3'
_refine_ls_weighting_scheme calc
_refine_ls_wR_factor_gt 0.0901
_refine_ls_wR_factor_ref 0.1062
_reflns_number_gt 3099
_reflns_number_total 4168
_reflns_threshold_expression >2sigma(I)
_cod_data_source_file c2dt30148b.txt
_cod_data_source_block pm070
_cod_depositor_comments
;
The following automatic conversions were performed:

'_symmetry_cell_setting' value 'Monoclinic' changed to 'monoclinic'
according to /home/saulius/struct/CIF-dictionaries/cif_core.dic
dictionary named 'cif_core.dic' version 2.4.1 from 2010-06-29.

Automatic conversion script
Id: cif_fix_values 1891 2012-01-12 08:04:46Z andrius 
;
_cod_original_sg_symbol_H-M 'P 21/n'
_cod_database_code 7019278

loop_
_symmetry_equiv_pos_as_xyz
'x, y, z'
'-x+1/2, y+1/2, -z+1/2'
'-x, -y, -z'
'x-1/2, -y-1/2, z-1/2'

loop_
_atom_site_label
_atom_site_type_symbol
_atom_site_fract_x
_atom_site_fract_y
_atom_site_fract_z
_atom_site_U_iso_or_equiv
_atom_site_adp_type
_atom_site_occupancy
_atom_site_symmetry_multiplicity
_atom_site_calc_flag
_atom_site_refinement_flags
C5 C 0.8323(5) 0.3597(3) 0.4650(2) 0.0208(9) Uani 1 1 d .
C7 C 0.8304(5) 0.2111(3) 0.5077(2) 0.0234(9) Uani 1 1 d .
C6 C 0.7663(5) 0.2928(3) 0.5026(2) 0.0226(9) Uani 1 1 d .
H6 H 0.6741 0.3037 0.5256 0.027 Uiso 1 1 calc R
C010 C 1.1842(5) 0.2433(3) 0.3955(2) 0.0233(9) Uani 1 1 d .
C17 C 1.1648(5) 0.2735(3) 0.3096(2) 0.0283(10) Uani 1 1 d .
H17A H 1.2616 0.2603 0.2879 0.042 Uiso 1 1 calc R
H17B H 1.1461 0.3356 0.3072 0.042 Uiso 1 1 calc R
H17C H 1.0744 0.2439 0.2790 0.042 Uiso 1 1 calc R
C8 C 0.9628(5) 0.1978(3) 0.4703(2) 0.0232(9) Uani 1 1 d .
H8 H 1.0062 0.1416 0.4712 0.028 Uiso 1 1 calc R
C3 C 0.7623(5) 0.4486(3) 0.4634(2) 0.0235(9) Uani 1 1 d .
H3A H 0.6701 0.4480 0.4918 0.028 Uiso 1 1 calc R
H3B H 0.8424 0.4884 0.4913 0.028 Uiso 1 1 calc R
C16 C 1.2215(6) 0.1473(3) 0.3961(3) 0.0320(11) Uani 1 1 d .
H16A H 1.3172 0.1376 0.3725 0.048 Uiso 1 1 calc R
H16B H 1.1320 0.1164 0.3661 0.048 Uiso 1 1 calc R
H16C H 1.2391 0.1263 0.4502 0.048 Uiso 1 1 calc R
C10 C 0.8110(6) 0.6535(3) 0.2141(2) 0.0331(11) Uani 1 1 d .
H10A H 0.9202 0.6594 0.2038 0.050 Uiso 1 1 calc R
H10B H 0.7557 0.7085 0.2046 0.050 Uiso 1 1 calc R
H10C H 0.7558 0.6097 0.1794 0.050 Uiso 1 1 calc R
C12 C 0.5857(5) 0.4240(3) 0.3387(2) 0.0261(10) Uani 1 1 d .
H12A H 0.6293 0.3662 0.3352 0.039 Uiso 1 1 calc R
H12B H 0.5518 0.4467 0.2859 0.039 Uiso 1 1 calc R
H12C H 0.4943 0.4215 0.3667 0.039 Uiso 1 1 calc R
C017 C 0.7644(5) 0.1366(3) 0.5504(2) 0.0255(10) Uani 1 1 d .
C2 C 0.6434(6) 0.5692(3) 0.3867(2) 0.0282(10) Uani 1 1 d .
H2A H 0.7053 0.6004 0.4312 0.034 Uiso 1 1 calc R
H2B H 0.5323 0.5650 0.3965 0.034 Uiso 1 1 calc R
C18 C 1.3262(5) 0.2898(3) 0.4431(2) 0.0274(10) Uani 1 1 d .
H18A H 1.4222 0.2778 0.4204 0.041 Uiso 1 1 calc R
H18B H 1.3408 0.2695 0.4974 0.041 Uiso 1 1 calc R
H18C H 1.3062 0.3518 0.4420 0.041 Uiso 1 1 calc R
C9 C 1.0352(5) 0.2621(2) 0.4317(2) 0.0195(9) Uani 1 1 d .
C15 C 0.8968(5) 0.0941(3) 0.6080(3) 0.0323(11) Uani 1 1 d .
H15A H 0.8523 0.0467 0.6350 0.048 Uiso 1 1 calc R
H15B H 0.9440 0.1365 0.6466 0.048 Uiso 1 1 calc R
H15C H 0.9786 0.0718 0.5794 0.048 Uiso 1 1 calc R
C4 C 0.9696(5) 0.3457(3) 0.4311(2) 0.0198(9) Uani 1 1 d .
C1 C 0.6478(5) 0.6190(3) 0.3117(2) 0.0269(10) Uani 1 1 d .
H1A H 0.5832 0.5888 0.2674 0.032 Uiso 1 1 calc R
H1B H 0.6013 0.6767 0.3162 0.032 Uiso 1 1 calc R
C14 C 0.6366(6) 0.1664(3) 0.5975(3) 0.0445(14) Uani 1 1 d .
H14A H 0.5975 0.1170 0.6239 0.067 Uiso 1 1 calc R
H14B H 0.5486 0.1924 0.5621 0.067 Uiso 1 1 calc R
H14C H 0.6820 0.2088 0.6365 0.067 Uiso 1 1 calc R
C11 C 0.9002(6) 0.6951(3) 0.3479(3) 0.0344(11) Uani 1 1 d .
H11A H 1.0093 0.6994 0.3371 0.052 Uiso 1 1 calc R
H11B H 0.9017 0.6793 0.4029 0.052 Uiso 1 1 calc R
H11C H 0.8467 0.7505 0.3375 0.052 Uiso 1 1 calc R
C13 C 0.6924(6) 0.0687(3) 0.4906(3) 0.0383(12) Uani 1 1 d .
H13A H 0.6499 0.0211 0.5180 0.057 Uiso 1 1 calc R
H13B H 0.7747 0.0471 0.4619 0.057 Uiso 1 1 calc R
H13C H 0.6066 0.0947 0.4537 0.057 Uiso 1 1 calc R
N2 N 0.7101(4) 0.4814(2) 0.38198(19) 0.0220(8) Uani 1 1 d .
N1 N 0.8129(4) 0.6277(2) 0.29626(19) 0.0233(8) Uani 1 1 d .
O1 O 1.0415(3) 0.41279(17) 0.40154(15) 0.0205(6) Uani 1 1 d .
Cl1 Cl 0.82316(14) 0.42257(7) 0.20012(6) 0.0310(3) Uani 1 1 d .
Cl2 Cl 1.18379(14) 0.55608(7) 0.30234(7) 0.0348(3) Uani 1 1 d .
In1 In 0.93078(3) 0.494847(17) 0.317192(15) 0.02019(12) Uani 1 1 d .

loop_
_atom_site_aniso_label
_atom_site_aniso_U_11
_atom_site_aniso_U_22
_atom_site_aniso_U_33
_atom_site_aniso_U_23
_atom_site_aniso_U_13
_atom_site_aniso_U_12
C5 0.022(2) 0.022(2) 0.017(2) 0.0013(16) -0.0021(17) -0.0007(17)
C7 0.023(2) 0.026(2) 0.020(2) 0.0051(17) 0.0016(18) -0.0047(19)
C6 0.018(2) 0.027(2) 0.022(2) 0.0020(17) 0.0030(17) -0.0045(18)
C010 0.023(2) 0.023(2) 0.025(2) -0.0005(17) 0.0064(19) -0.0014(18)
C17 0.032(3) 0.032(2) 0.023(2) 0.0018(19) 0.0108(19) -0.002(2)
C8 0.022(2) 0.022(2) 0.024(2) 0.0024(18) -0.0014(17) 0.0011(18)
C3 0.028(2) 0.025(2) 0.018(2) 0.0035(17) 0.0066(18) 0.0004(19)
C16 0.032(3) 0.027(2) 0.039(3) -0.001(2) 0.011(2) 0.003(2)
C10 0.042(3) 0.033(3) 0.025(2) 0.011(2) 0.008(2) 0.005(2)
C12 0.023(2) 0.029(2) 0.024(2) 0.0028(18) 0.0000(19) -0.0010(19)
C017 0.022(2) 0.030(2) 0.024(2) 0.0087(18) 0.0010(19) -0.0032(19)
C2 0.035(3) 0.022(2) 0.028(2) 0.0065(18) 0.008(2) 0.008(2)
C18 0.021(2) 0.033(2) 0.027(2) 0.0001(19) 0.0033(19) -0.0014(19)
C9 0.019(2) 0.019(2) 0.021(2) 0.0004(16) 0.0043(17) -0.0041(17)
C15 0.033(3) 0.028(2) 0.032(2) 0.012(2) -0.007(2) -0.004(2)
C4 0.021(2) 0.022(2) 0.0158(19) 0.0004(16) -0.0008(17) -0.0025(17)
C1 0.031(3) 0.024(2) 0.025(2) 0.0049(18) 0.0033(19) 0.007(2)
C14 0.042(3) 0.048(3) 0.050(3) 0.025(3) 0.028(3) 0.005(3)
C11 0.040(3) 0.024(2) 0.037(3) -0.002(2) -0.002(2) -0.005(2)
C13 0.039(3) 0.036(3) 0.037(3) 0.015(2) -0.003(2) -0.016(2)
N2 0.026(2) 0.0184(17) 0.0213(18) -0.0027(14) 0.0016(15) 0.0001(15)
N1 0.026(2) 0.0208(18) 0.0217(18) 0.0025(14) -0.0004(15) 0.0001(15)
O1 0.0223(16) 0.0188(14) 0.0205(14) 0.0052(11) 0.0035(12) 0.0003(12)
Cl1 0.0321(6) 0.0371(6) 0.0236(5) -0.0070(5) 0.0037(5) 0.0012(5)
Cl2 0.0252(6) 0.0343(6) 0.0458(7) 0.0146(5) 0.0085(5) -0.0022(5)
In1 0.02111(19) 0.02006(17) 0.01943(17) 0.00210(12) 0.00324(12) -0.00038(13)

loop_
_atom_type_symbol
_atom_type_description
_atom_type_scat_dispersion_real
_atom_type_scat_dispersion_imag
_atom_type_scat_source
C C 0.0033 0.0016 'International Tables Vol C Tables 4.2.6.8 and 6.1.1.4'
H H 0.0000 0.0000 'International Tables Vol C Tables 4.2.6.8 and 6.1.1.4'
N N 0.0061 0.0033 'International Tables Vol C Tables 4.2.6.8 and 6.1.1.4'
O O 0.0106 0.0060 'International Tables Vol C Tables 4.2.6.8 and 6.1.1.4'
Cl Cl 0.1484 0.1585 'International Tables Vol C Tables 4.2.6.8 and 6.1.1.4'
In In -0.7276 1.3100 'International Tables Vol C Tables 4.2.6.8 and 6.1.1.4'

loop_
_geom_angle_atom_site_label_1
_geom_angle_atom_site_label_2
_geom_angle_atom_site_label_3
_geom_angle
C6 C5 C4 120.1(4)
C6 C5 C3 120.6(4)
C4 C5 C3 119.3(4)
C6 C7 C8 116.5(4)
C6 C7 C017 123.9(4)
C8 C7 C017 119.7(4)
C7 C6 C5 122.2(4)
C7 C6 H6 118.9
C5 C6 H6 118.9
C16 C010 C9 111.7(4)
C16 C010 C18 108.2(4)
C9 C010 C18 109.0(3)
C16 C010 C17 107.2(3)
C9 C010 C17 111.4(3)
C18 C010 C17 109.2(3)
C010 C17 H17A 109.5
C010 C17 H17B 109.5
H17A C17 H17B 109.5
C010 C17 H17C 109.5
H17A C17 H17C 109.5
H17B C17 H17C 109.5
C7 C8 C9 124.2(4)
C7 C8 H8 117.9
C9 C8 H8 117.9
N2 C3 C5 112.9(3)
N2 C3 H3A 109.0
C5 C3 H3A 109.0
N2 C3 H3B 109.0
C5 C3 H3B 109.0
H3A C3 H3B 107.8
C010 C16 H16A 109.5
C010 C16 H16B 109.5
H16A C16 H16B 109.5
C010 C16 H16C 109.5
H16A C16 H16C 109.5
H16B C16 H16C 109.5
N1 C10 H10A 109.5
N1 C10 H10B 109.5
H10A C10 H10B 109.5
N1 C10 H10C 109.5
H10A C10 H10C 109.5
H10B C10 H10C 109.5
N2 C12 H12A 109.5
N2 C12 H12B 109.5
H12A C12 H12B 109.5
N2 C12 H12C 109.5
H12A C12 H12C 109.5
H12B C12 H12C 109.5
C14 C017 C7 111.9(4)
C14 C017 C13 108.8(4)
C7 C017 C13 109.5(3)
C14 C017 C15 107.3(4)
C7 C017 C15 110.6(4)
C13 C017 C15 108.4(4)
N2 C2 C1 111.2(3)
N2 C2 H2A 109.4
C1 C2 H2A 109.4
N2 C2 H2B 109.4
C1 C2 H2B 109.4
H2A C2 H2B 108.0
C010 C18 H18A 109.5
C010 C18 H18B 109.5
H18A C18 H18B 109.5
C010 C18 H18C 109.5
H18A C18 H18C 109.5
H18B C18 H18C 109.5
C8 C9 C4 117.3(4)
C8 C9 C010 120.9(4)
C4 C9 C010 121.7(3)
C017 C15 H15A 109.5
C017 C15 H15B 109.5
H15A C15 H15B 109.5
C017 C15 H15C 109.5
H15A C15 H15C 109.5
H15B C15 H15C 109.5
O1 C4 C5 119.6(4)
O1 C4 C9 120.7(4)
C5 C4 C9 119.6(4)
N1 C1 C2 110.7(3)
N1 C1 H1A 109.5
C2 C1 H1A 109.5
N1 C1 H1B 109.5
C2 C1 H1B 109.5
H1A C1 H1B 108.1
C017 C14 H14A 109.5
C017 C14 H14B 109.5
H14A C14 H14B 109.5
C017 C14 H14C 109.5
H14A C14 H14C 109.5
H14B C14 H14C 109.5
N1 C11 H11A 109.5
N1 C11 H11B 109.5
H11A C11 H11B 109.5
N1 C11 H11C 109.5
H11A C11 H11C 109.5
H11B C11 H11C 109.5
C017 C13 H13A 109.5
C017 C13 H13B 109.5
H13A C13 H13B 109.5
C017 C13 H13C 109.5
H13A C13 H13C 109.5
H13B C13 H13C 109.5
C12 N2 C2 109.2(3)
C12 N2 C3 110.5(3)
C2 N2 C3 108.8(3)
C12 N2 In1 112.0(2)
C2 N2 In1 106.6(3)
C3 N2 In1 109.6(2)
C10 N1 C1 109.4(3)
C10 N1 C11 108.3(4)
C1 N1 C11 110.8(4)
C10 N1 In1 109.6(3)
C1 N1 In1 107.1(2)
C11 N1 In1 111.8(3)
C4 O1 In1 124.3(2)
O1 In1 N1 144.18(11)
O1 In1 N2 85.38(11)
N1 In1 N2 78.00(12)
O1 In1 Cl1 112.62(8)
N1 In1 Cl1 100.99(9)
N2 In1 Cl1 97.63(9)
O1 In1 Cl2 90.10(8)
N1 In1 Cl2 90.23(9)
N2 In1 Cl2 152.27(9)
Cl1 In1 Cl2 109.31(4)

loop_
_geom_bond_atom_site_label_1
_geom_bond_atom_site_label_2
_geom_bond_distance
C5 C6 1.393(6)
C5 C4 1.406(6)
C5 C3 1.506(6)
C7 C6 1.382(6)
C7 C8 1.401(6)
C7 C017 1.529(6)
C6 H6 0.9500
C010 C16 1.528(6)
C010 C9 1.530(6)
C010 C18 1.536(6)
C010 C17 1.544(5)
C17 H17A 0.9800
C17 H17B 0.9800
C17 H17C 0.9800
C8 C9 1.399(6)
C8 H8 0.9500
C3 N2 1.499(5)
C3 H3A 0.9900
C3 H3B 0.9900
C16 H16A 0.9800
C16 H16B 0.9800
C16 H16C 0.9800
C10 N1 1.474(5)
C10 H10A 0.9800
C10 H10B 0.9800
C10 H10C 0.9800
C12 N2 1.495(5)
C12 H12A 0.9800
C12 H12B 0.9800
C12 H12C 0.9800
C017 C14 1.531(6)
C017 C13 1.539(6)
C017 C15 1.535(6)
C2 N2 1.488(5)
C2 C1 1.516(6)
C2 H2A 0.9900
C2 H2B 0.9900
C18 H18A 0.9800
C18 H18B 0.9800
C18 H18C 0.9800
C9 C4 1.416(6)
C15 H15A 0.9800
C15 H15B 0.9800
C15 H15C 0.9800
C4 O1 1.352(5)
C1 N1 1.480(6)
C1 H1A 0.9900
C1 H1B 0.9900
C14 H14A 0.9800
C14 H14B 0.9800
C14 H14C 0.9800
C11 N1 1.499(5)
C11 H11A 0.9800
C11 H11B 0.9800
C11 H11C 0.9800
C13 H13A 0.9800
C13 H13B 0.9800
C13 H13C 0.9800
N2 In1 2.345(4)
N1 In1 2.305(3)
O1 In1 2.055(3)
Cl1 In1 2.3729(11)
Cl2 In1 2.4093(12)

loop_
_geom_torsion_atom_site_label_1
_geom_torsion_atom_site_label_2
_geom_torsion_atom_site_label_3
_geom_torsion_atom_site_label_4
_geom_torsion
C8 C7 C6 C5 -2.3(6)
C017 C7 C6 C5 178.2(4)
C4 C5 C6 C7 -0.6(6)
C3 C5 C6 C7 -177.7(4)
C6 C7 C8 C9 2.5(6)
C017 C7 C8 C9 -178.0(4)
C6 C5 C3 N2 -121.4(4)
C4 C5 C3 N2 61.5(5)
C6 C7 C017 C14 -9.0(6)
C8 C7 C017 C14 171.5(4)
C6 C7 C017 C13 111.8(5)
C8 C7 C017 C13 -67.7(5)
C6 C7 C017 C15 -128.7(4)
C8 C7 C017 C15 51.8(5)
C7 C8 C9 C4 0.2(6)
C7 C8 C9 C010 177.2(4)
C16 C010 C9 C8 9.0(5)
C18 C010 C9 C8 -110.5(4)
C17 C010 C9 C8 128.9(4)
C16 C010 C9 C4 -174.2(4)
C18 C010 C9 C4 66.3(5)
C17 C010 C9 C4 -54.3(5)
C6 C5 C4 O1 -173.5(4)
C3 C5 C4 O1 3.6(5)
C6 C5 C4 C9 3.5(6)
C3 C5 C4 C9 -179.4(4)
C8 C9 C4 O1 173.7(3)
C010 C9 C4 O1 -3.1(6)
C8 C9 C4 C5 -3.2(6)
C010 C9 C4 C5 179.9(3)
N2 C2 C1 N1 -60.0(5)
C1 C2 N2 C12 -81.4(4)
C1 C2 N2 C3 157.9(4)
C1 C2 N2 In1 39.7(4)
C5 C3 N2 C12 60.3(4)
C5 C3 N2 C2 -179.9(4)
C5 C3 N2 In1 -63.6(4)
C2 C1 N1 C10 164.0(4)
C2 C1 N1 C11 -76.7(4)
C2 C1 N1 In1 45.4(4)
C5 C4 O1 In1 -56.2(4)
C9 C4 O1 In1 126.9(3)
C4 O1 In1 N1 100.0(3)
C4 O1 In1 N2 37.9(3)
C4 O1 In1 Cl1 -58.5(3)
C4 O1 In1 Cl2 -169.5(3)
C10 N1 In1 O1 159.6(3)
C1 N1 In1 O1 -81.9(3)
C11 N1 In1 O1 39.5(4)
C10 N1 In1 N2 -136.2(3)
C1 N1 In1 N2 -17.7(2)
C11 N1 In1 N2 103.8(3)
C10 N1 In1 Cl1 -40.7(3)
C1 N1 In1 Cl1 77.8(2)
C11 N1 In1 Cl1 -160.7(3)
C10 N1 In1 Cl2 69.1(3)
C1 N1 In1 Cl2 -172.4(2)
C11 N1 In1 Cl2 -50.9(3)
C12 N2 In1 O1 -104.1(3)
C2 N2 In1 O1 136.5(3)
C3 N2 In1 O1 18.9(2)
C12 N2 In1 N1 107.8(3)
C2 N2 In1 N1 -11.6(2)
C3 N2 In1 N1 -129.2(3)
C12 N2 In1 Cl1 8.1(3)
C2 N2 In1 Cl1 -111.3(2)
C3 N2 In1 Cl1 131.2(2)
C12 N2 In1 Cl2 174.51(19)
C2 N2 In1 Cl2 55.1(3)
C3 N2 In1 Cl2 -62.5(3)
